data_4073556
loop_
_publ_author_name
'Steffen, Andreas'
'Hagemeister, Timo'
'Braun, Thomas'
'Jutzi, Peter'
'Neumann, Beate'
'Stammler, Hans-Georg'

_publ_section_title
;
 Synthesis of 3,3,3-Trifluoropropyl Substituted Cyclopentadienes and Their
 Zirconocene Derivatives:&#x00A0; Catalytic Applications in the
 Polymerization of Ethylene
;
_journal_issue 22
_journal_name_full Organometallics
_journal_page_first 5289
_journal_paper_doi 10.1021/om700457c
_journal_volume 26
_journal_year 2007
_chemical_formula_moiety 'C11 H12 F6'
_chemical_formula_sum 'C11 H12 F6'
_chemical_formula_weight 258.21
_chemical_name_systematic ?
_space_group_IT_number 2
_symmetry_cell_setting triclinic
_symmetry_space_group_name_Hall '-P 1'
_symmetry_space_group_name_H-M 'P -1'
_atom_sites_solution_hydrogens geom
_atom_sites_solution_primary direct
_atom_sites_solution_secondary difmap
_audit_creation_method SHELXL-97
_cell_angle_alpha 74.138(2)
_cell_angle_beta 89.8490(18)
_cell_angle_gamma 77.1268(12)
_cell_formula_units_Z 2
_cell_length_a 4.8981(2)
_cell_length_b 9.6292(3)
_cell_length_c 12.5412(4)
_cell_measurement_reflns_used 2496
_cell_measurement_temperature 100(2)
_cell_measurement_theta_max 27.485
_cell_measurement_theta_min 2.910
_cell_volume 553.61(3)
_computing_cell_refinement 'HKL Scalepack (Otwinowski & Minor 1997)'
_computing_data_collection KappaCCD
_computing_data_reduction 'Denzo and Scalepak (Otwinowski & Minor, 1997)'
_computing_molecular_graphics 'SHELXTL-PLUS (1990)'
_computing_publication_material 'SHELXL-97 (Sheldrick, 1997)'
_computing_structure_refinement 'SHELXL-97 (Sheldrick, 1997)'
_computing_structure_solution 'SHELXS-97 (Sheldrick, 1990)'
_diffrn_ambient_temperature 100(2)
_diffrn_measured_fraction_theta_full 0.998
_diffrn_measured_fraction_theta_max 0.998
_diffrn_measurement_device_type KappaCCD
_diffrn_measurement_method CCD
_diffrn_radiation_monochromator graphite
_diffrn_radiation_source 'fine-focus sealed tube'
_diffrn_radiation_type MoK\a
_diffrn_radiation_wavelength 0.71073
_diffrn_reflns_av_R_equivalents 0.036
_diffrn_reflns_av_sigmaI/netI 0.0355
_diffrn_reflns_limit_h_max 6
_diffrn_reflns_limit_h_min -6
_diffrn_reflns_limit_k_max 12
_diffrn_reflns_limit_k_min -12
_diffrn_reflns_limit_l_max 16
_diffrn_reflns_limit_l_min -16
_diffrn_reflns_number 13359
_diffrn_reflns_theta_full 27.50
_diffrn_reflns_theta_max 27.50
_diffrn_reflns_theta_min 3.18
_exptl_absorpt_coefficient_mu 0.160
_exptl_absorpt_correction_T_max 0.9968
_exptl_absorpt_correction_T_min 0.9687
_exptl_absorpt_correction_type multi-scan
_exptl_absorpt_process_details 'Denzo and Scalepak (Otwinowski & Minor, 1997)'
_exptl_crystal_colour Colourless
_exptl_crystal_density_diffrn 1.549
_exptl_crystal_density_method 'not measured'
_exptl_crystal_description needle
_exptl_crystal_F_000 264
_exptl_crystal_size_max 0.20
_exptl_crystal_size_mid 0.12
_exptl_crystal_size_min 0.02
_refine_diff_density_max 0.184
_refine_diff_density_min -0.353
_refine_diff_density_rms 0.060
_refine_ls_extinction_method none
_refine_ls_goodness_of_fit_ref 1.046
_refine_ls_hydrogen_treatment constr
_refine_ls_matrix_type full
_refine_ls_number_parameters 154
_refine_ls_number_reflns 2552
_refine_ls_number_restraints 0
_refine_ls_restrained_S_all 1.046
_refine_ls_R_factor_all 0.0574
_refine_ls_R_factor_gt 0.0421
_refine_ls_shift/su_max 0.000
_refine_ls_shift/su_mean 0.000
_refine_ls_structure_factor_coef Fsqd
_refine_ls_weighting_details 'calc w=1/[\s^2^(Fo^2^)+(0.0606P)^2^+0.1087P] where P=(Fo^2^+2Fc^2^)/3'
_refine_ls_weighting_scheme calc
_refine_ls_wR_factor_gt 0.1043
_refine_ls_wR_factor_ref 0.1128
_reflns_number_gt 1970
_reflns_number_total 2552
_reflns_threshold_expression >2sigma(I)
_cod_data_source_file om700457c-file009.cif
_cod_data_source_block compound3
_cod_depositor_comments
;
The following automatic conversions were performed:
'_atom_site_symetry_multiplicity' tag replaced with
'_atom_site_symmetry_multiplicity'.

Automatic conversion script
Id: cif_correct_tags 1440 2010-10-19 06:21:57Z saulius 

The following automatic conversions were performed:

'_symmetry_cell_setting' value 'Triclinic' changed to 'triclinic'
according to /home/saulius/struct/CIF-dictionaries/cif_core.dic
dictionary named 'cif_core.dic' version 2.4.1 from 2010-06-29.

Automatic conversion script
Id: cif_fix_values 1715 2011-07-08 13:25:40Z adriana 
;
_cod_database_code 4073556

loop_
_symmetry_equiv_pos_as_xyz
'x, y, z'
'-x, -y, -z'

loop_
_atom_site_label
_atom_site_type_symbol
_atom_site_fract_x
_atom_site_fract_y
_atom_site_fract_z
_atom_site_U_iso_or_equiv
_atom_site_adp_type
_atom_site_occupancy
_atom_site_symmetry_multiplicity
_atom_site_calc_flag
_atom_site_refinement_flags
F1 F 0.3586(2) 0.92662(11) -0.07717(8) 0.0460(3) Uani 1 1 d .
F2 F 0.63813(18) 0.71296(12) -0.00824(8) 0.0374(3) Uani 1 1 d .
F3 F 0.2582(2) 0.72968(12) -0.09986(8) 0.0380(3) Uani 1 1 d .
F4 F 0.57428(19) 0.00333(10) 0.35081(8) 0.0363(2) Uani 1 1 d .
F5 F 0.2267(2) 0.00318(10) 0.24694(8) 0.0374(3) Uani 1 1 d .
F6 F 0.2497(2) -0.10427(10) 0.42226(8) 0.0420(3) Uani 1 1 d .
C1 C 0.0389(3) 0.58466(16) 0.23504(12) 0.0240(3) Uani 1 1 d .
C2 C -0.1369(3) 0.68805(17) 0.27133(12) 0.0265(3) Uani 1 1 d .
H2 H -0.1616 0.7922 0.2412 0.032 Uiso 1 1 calc R
C3 C -0.2884(3) 0.61419(17) 0.36681(12) 0.0277(3) Uani 1 1 d .
H3A H -0.2486 0.6412 0.4349 0.033 Uiso 1 1 calc R
H3B H -0.4936 0.6414 0.3492 0.033 Uiso 1 1 calc R
C4 C -0.1706(3) 0.45233(17) 0.38003(12) 0.0262(3) Uani 1 1 d .
H4 H -0.2222 0.3733 0.4339 0.031 Uiso 1 1 calc R
C5 C 0.0194(3) 0.43611(16) 0.30393(12) 0.0234(3) Uani 1 1 d .
C6 C 0.2265(3) 0.60446(16) 0.13984(12) 0.0258(3) Uani 1 1 d .
H6A H 0.1728 0.5549 0.0863 0.031 Uiso 1 1 calc R
H6B H 0.4223 0.5548 0.1682 0.031 Uiso 1 1 calc R
C7 C 0.2137(3) 0.76638(16) 0.07915(12) 0.0267(3) Uani 1 1 d .
H7A H 0.0150 0.8202 0.0609 0.032 Uiso 1 1 calc R
H7B H 0.2969 0.8121 0.1289 0.032 Uiso 1 1 calc R
C8 C 0.3659(3) 0.78308(17) -0.02520(13) 0.0290(3) Uani 1 1 d .
C9 C 0.1936(3) 0.29541(16) 0.28662(12) 0.0247(3) Uani 1 1 d .
H9A H 0.3947 0.2946 0.2957 0.030 Uiso 1 1 calc R
H9B H 0.1553 0.2934 0.2096 0.030 Uiso 1 1 calc R
C10 C 0.1350(3) 0.15706(16) 0.36703(12) 0.0271(3) Uani 1 1 d .
H10A H 0.1838 0.1564 0.4438 0.033 Uiso 1 1 calc R
H10B H -0.0682 0.1610 0.3611 0.033 Uiso 1 1 calc R
C11 C 0.2952(3) 0.01646(17) 0.34636(13) 0.0277(3) Uani 1 1 d .

loop_
_atom_site_aniso_label
_atom_site_aniso_U_11
_atom_site_aniso_U_22
_atom_site_aniso_U_33
_atom_site_aniso_U_23
_atom_site_aniso_U_13
_atom_site_aniso_U_12
F1 0.0591(7) 0.0337(5) 0.0421(6) -0.0021(4) 0.0167(5) -0.0148(5)
F2 0.0243(5) 0.0535(6) 0.0331(5) -0.0115(4) 0.0047(4) -0.0071(4)
F3 0.0368(5) 0.0513(6) 0.0286(5) -0.0133(4) 0.0008(4) -0.0132(5)
F4 0.0271(5) 0.0307(5) 0.0490(6) -0.0118(4) 0.0034(4) -0.0016(4)
F5 0.0455(6) 0.0332(5) 0.0374(5) -0.0171(4) 0.0017(4) -0.0080(4)
F6 0.0521(6) 0.0231(5) 0.0469(6) -0.0050(4) 0.0202(5) -0.0068(4)
C1 0.0216(7) 0.0254(7) 0.0256(7) -0.0082(6) -0.0006(6) -0.0049(6)
C2 0.0262(7) 0.0252(7) 0.0278(8) -0.0090(6) 0.0016(6) -0.0035(6)
C3 0.0254(7) 0.0297(8) 0.0286(8) -0.0119(6) 0.0032(6) -0.0027(6)
C4 0.0247(7) 0.0263(7) 0.0266(7) -0.0072(6) 0.0028(6) -0.0043(6)
C5 0.0215(7) 0.0254(7) 0.0237(7) -0.0083(6) -0.0013(5) -0.0042(6)
C6 0.0253(7) 0.0250(7) 0.0273(8) -0.0088(6) 0.0033(6) -0.0040(6)
C7 0.0259(7) 0.0259(7) 0.0287(8) -0.0086(6) 0.0034(6) -0.0056(6)
C8 0.0274(7) 0.0300(8) 0.0292(8) -0.0074(6) 0.0014(6) -0.0069(6)
C9 0.0224(7) 0.0259(7) 0.0261(7) -0.0078(6) 0.0039(6) -0.0056(6)
C10 0.0252(7) 0.0261(8) 0.0295(8) -0.0073(6) 0.0064(6) -0.0053(6)
C11 0.0292(8) 0.0254(7) 0.0284(8) -0.0069(6) 0.0057(6) -0.0067(6)

loop_
_atom_type_symbol
_atom_type_description
_atom_type_scat_dispersion_real
_atom_type_scat_dispersion_imag
_atom_type_scat_source
C C 0.0033 0.0016 'International Tables Vol C Tables 4.2.6.8 and 6.1.1.4'
H H 0.0000 0.0000 'International Tables Vol C Tables 4.2.6.8 and 6.1.1.4'
F F 0.0171 0.0103 'International Tables Vol C Tables 4.2.6.8 and 6.1.1.4'

loop_
_geom_angle_atom_site_label_1
_geom_angle_atom_site_label_2
_geom_angle_atom_site_label_3
_geom_angle
C2 C1 C5 108.82(13)
C2 C1 C6 129.22(14)
C5 C1 C6 121.95(12)
C1 C2 C3 109.75(13)
C4 C3 C2 102.94(12)
C5 C4 C3 109.60(13)
C4 C5 C1 108.89(13)
C4 C5 C9 128.62(14)
C1 C5 C9 122.48(12)
C1 C6 C7 113.57(12)
C8 C7 C6 112.34(12)
F2 C8 F3 105.74(12)
F2 C8 F1 106.20(12)
F3 C8 F1 106.03(12)
F2 C8 C7 113.21(12)
F3 C8 C7 113.14(12)
F1 C8 C7 111.94(13)
C5 C9 C10 112.75(12)
C11 C10 C9 113.20(12)
F5 C11 F4 106.30(12)
F5 C11 F6 106.33(12)
F4 C11 F6 106.01(12)
F5 C11 C10 112.95(13)
F4 C11 C10 112.91(13)
F6 C11 C10 111.82(12)

loop_
_geom_bond_atom_site_label_1
_geom_bond_atom_site_label_2
_geom_bond_distance
F1 C8 1.3498(19)
F2 C8 1.3421(18)
F3 C8 1.3438(18)
F4 C11 1.3444(18)
F5 C11 1.3387(18)
F6 C11 1.3478(18)
C1 C2 1.343(2)
C1 C5 1.479(2)
C1 C6 1.501(2)
C2 C3 1.502(2)
C3 C4 1.499(2)
C4 C5 1.347(2)
C5 C9 1.502(2)
C6 C7 1.524(2)
C7 C8 1.492(2)
C9 C10 1.519(2)
C10 C11 1.494(2)

loop_
_cod_related_entry_id
_cod_related_entry_database
_cod_related_entry_code
1 ChemSpider 30659795
